data_2237494
loop_
_publ_author_name
'Delling, Felix N.'
'Zukerman-Schpector, Julio'
'Brocksom, Timothy J.'
'Brocksom, Ursula'
'Finelli, Fernanda G.'
'Tiekink, Edward R. T.'

_publ_section_title
;
 (+-)-(4a<i>R</i>,5<i>R</i>,8<i>S</i>,8a<i>R</i>)-8-(<i>tert</i>-Butyldimethylsilyloxy)-2,5,8a-trimethyl-4a,5,8,8a-tetrahydronaphthalene-1,4-dione
;
_journal_coeditor_code HG5287
_journal_issue 3
_journal_name_full 'Acta Crystallographica Section E'
_journal_page_first o325
_journal_paper_doi 10.1107/S1600536813002973
_journal_volume 69
_journal_year 2013
_chemical_formula_iupac 'C19 H30 O3 Si'
_chemical_formula_moiety 'C19 H30 O3 Si'
_chemical_formula_sum 'C19 H30 O3 Si'
_chemical_formula_weight 334.52
_chemical_melting_point 385.4
_chemical_name_systematic
(+-)-(4a<i>R</i>,5<i>R</i>,8<i>S</i>,8a<i>R</i>)-8-(<i>tert</i>-Butyldimethylsilyloxy)-2,5,8a-trimethyl-4a,5,8,8a-tetrahydronaphthalene-1,4-dione
_space_group_IT_number 13
_symmetry_cell_setting monoclinic
_symmetry_space_group_name_Hall '-P 2yc'
_symmetry_space_group_name_H-M 'P 1 2/c 1'
_atom_sites_solution_hydrogens geom
_atom_sites_solution_primary direct
_atom_sites_solution_secondary difmap
_audit_creation_method SHELXL-97
_cell_angle_alpha 90.00
_cell_angle_beta 93.577(9)
_cell_angle_gamma 90.00
_cell_formula_units_Z 4
_cell_length_a 15.325(2)
_cell_length_b 7.1744(9)
_cell_length_c 17.965(2)
_cell_measurement_reflns_used 25
_cell_measurement_temperature 293(2)
_cell_measurement_theta_max 27.0
_cell_measurement_theta_min 2.8
_cell_volume 1971.4(4)
_computing_cell_refinement 'CAD-4 Software (Enraf--Nonius, 1989)'
_computing_data_collection 'CAD-4 Software (Enraf--Nonius, 1989)'
_computing_data_reduction 'MolEN (Fair, 1990)'
_computing_molecular_graphics
;
ORTEP-3 for Windows (Farrugia, 2012), DIAMOND (Brandenburg,
2006) and
<i>MarvinSketch</i> (ChemAxon, 2009)
;
_computing_publication_material 'publCIF (Westrip, 2010)'
_computing_structure_refinement 'SHELXL97 (Sheldrick, 2008)'
_computing_structure_solution 'SIR92 (Altomare <i>et al.</i>, 1999)'
_diffrn_ambient_temperature 293(2)
_diffrn_measured_fraction_theta_full 0.999
_diffrn_measured_fraction_theta_max 0.999
_diffrn_measurement_device_type 'Enraf--Nonius CAD-4 MACH 3'
_diffrn_measurement_method \w--2\q
_diffrn_radiation_monochromator graphite
_diffrn_radiation_source 'fine-focus sealed tube'
_diffrn_radiation_type MoK\a
_diffrn_radiation_wavelength 0.71073
_diffrn_reflns_av_R_equivalents 0.0720
_diffrn_reflns_av_sigmaI/netI 0.1897
_diffrn_reflns_limit_h_max 19
_diffrn_reflns_limit_h_min -19
_diffrn_reflns_limit_k_max 9
_diffrn_reflns_limit_k_min 0
_diffrn_reflns_limit_l_max 22
_diffrn_reflns_limit_l_min 0
_diffrn_reflns_number 4451
_diffrn_reflns_theta_full 26.98
_diffrn_reflns_theta_max 26.98
_diffrn_reflns_theta_min 2.84
_diffrn_standards_decay_% 1.4
_diffrn_standards_interval_time 30
_diffrn_standards_number 3
_exptl_absorpt_coefficient_mu 0.131
_exptl_absorpt_correction_type none
_exptl_crystal_colour colourless
_exptl_crystal_density_diffrn 1.127
_exptl_crystal_density_method 'not measured'
_exptl_crystal_description prism
_exptl_crystal_F_000 728
_exptl_crystal_size_max 0.15
_exptl_crystal_size_mid 0.10
_exptl_crystal_size_min 0.08
_refine_diff_density_max 0.171
_refine_diff_density_min -0.206
_refine_ls_extinction_method none
_refine_ls_goodness_of_fit_ref 0.925
_refine_ls_hydrogen_treatment constr
_refine_ls_matrix_type full
_refine_ls_number_parameters 216
_refine_ls_number_reflns 4305
_refine_ls_number_restraints 0
_refine_ls_restrained_S_all 0.925
_refine_ls_R_factor_all 0.2472
_refine_ls_R_factor_gt 0.0621
_refine_ls_shift/su_max 0.000
_refine_ls_shift/su_mean 0.000
_refine_ls_structure_factor_coef Fsqd
_refine_ls_weighting_details 'calc w=1/[\s^2^(Fo^2^)+(0.0596P)^2^+0.0000P] where P=(Fo^2^+2Fc^2^)/3'
_refine_ls_weighting_scheme calc
_refine_ls_wR_factor_gt 0.1182
_refine_ls_wR_factor_ref 0.1653
_reflns_number_gt 1463
_reflns_number_total 4305
_reflns_threshold_expression I>2\s(I)
_cod_data_source_file hg5287.cif
_cod_data_source_block I
_cod_original_sg_symbol_H-M 'P 2/c'
_cod_database_code 2237494
_cod_database_fobs_code 2237494

loop_
_symmetry_equiv_pos_as_xyz
'x, y, z'
'-x, y, -z+1/2'
'-x, -y, -z'
'x, -y, z-1/2'

loop_
_atom_site_type_symbol
_atom_site_label
_atom_site_fract_x
_atom_site_fract_y
_atom_site_fract_z
_atom_site_U_iso_or_equiv
_atom_site_adp_type
_atom_site_calc_flag
_atom_site_refinement_flags
_atom_site_occupancy
_atom_site_symmetry_multiplicity
Si Si1 0.70796(7) 0.41802(16) 0.45217(6) 0.0549(4) Uani d . 1 1
O O3 0.76651(14) 0.3088(3) 0.51880(11) 0.0453(6) Uani d . 1 1
O O1 0.70503(18) 0.4837(5) 0.68020(16) 0.0882(10) Uani d . 1 1
O O2 0.83093(19) -0.1189(4) 0.57148(16) 0.0785(9) Uani d . 1 1
C C5 0.8725(2) 0.1309(5) 0.65576(18) 0.0487(10) Uani d . 1 1
H H5 0.8723 0.1034 0.7092 0.058 Uiso calc R 1 1
C C10 0.8338(2) 0.3308(5) 0.64516(18) 0.0455(9) Uani d . 1 1
C C9 0.8372(2) 0.3907(5) 0.56306(18) 0.0492(10) Uani d . 1 1
H H9 0.8317 0.5266 0.5602 0.059 Uiso calc R 1 1
C C8 0.9210(2) 0.3353(6) 0.5317(2) 0.0617(12) Uani d . 1 1
H H8 0.9339 0.3873 0.4863 0.074 Uiso calc R 1 1
C C6 0.9670(2) 0.1243(6) 0.6364(2) 0.0596(11) Uani d . 1 1
H H6 0.9993 0.2009 0.6740 0.072 Uiso calc R 1 1
C C1 0.7382(3) 0.3361(7) 0.6645(2) 0.0576(11) Uani d . 1 1
C C7 0.9777(3) 0.2191(6) 0.5632(2) 0.0642(12) Uani d . 1 1
H H7 1.0279 0.1935 0.5385 0.077 Uiso calc R 1 1
C C4 0.8100(3) -0.0050(6) 0.6171(2) 0.0569(11) Uani d . 1 1
C C2 0.6855(3) 0.1634(8) 0.6628(2) 0.0618(12) Uani d . 1 1
C C16 0.6517(2) 0.2288(6) 0.3974(2) 0.0602(11) Uani d . 1 1
C C3 0.7200(3) 0.0080(7) 0.6393(2) 0.0666(12) Uani d . 1 1
H H3 0.6856 -0.0988 0.6367 0.080 Uiso calc R 1 1
C C13 0.8858(2) 0.4707(6) 0.6949(2) 0.0721(13) Uani d . 1 1
H H13A 0.8557 0.5881 0.6940 0.108 Uiso calc R 1 1
H H13B 0.9429 0.4873 0.6766 0.108 Uiso calc R 1 1
H H13C 0.8914 0.4244 0.7451 0.108 Uiso calc R 1 1
C C17 0.5897(3) 0.3084(7) 0.3356(2) 0.1014(17) Uani d . 1 1
H H17A 0.6225 0.3792 0.3016 0.152 Uiso calc R 1 1
H H17B 0.5476 0.3880 0.3571 0.152 Uiso calc R 1 1
H H17C 0.5599 0.2083 0.3092 0.152 Uiso calc R 1 1
C C12 1.0098(3) -0.0693(6) 0.6413(2) 0.0899(15) Uani d . 1 1
H H12A 1.0013 -0.1231 0.6893 0.135 Uiso calc R 1 1
H H12B 1.0713 -0.0578 0.6348 0.135 Uiso calc R 1 1
H H12C 0.9835 -0.1481 0.6029 0.135 Uiso calc R 1 1
C C18 0.5973(3) 0.1114(6) 0.4485(3) 0.1031(17) Uani d . 1 1
H H18A 0.5694 0.0120 0.4203 0.155 Uiso calc R 1 1
H H18B 0.5536 0.1884 0.4691 0.155 Uiso calc R 1 1
H H18C 0.6348 0.0601 0.4882 0.155 Uiso calc R 1 1
C C14 0.6293(3) 0.5766(6) 0.4944(2) 0.0964(16) Uani d . 1 1
H H14A 0.5923 0.5059 0.5250 0.145 Uiso calc R 1 1
H H14B 0.5942 0.6378 0.4556 0.145 Uiso calc R 1 1
H H14C 0.6608 0.6681 0.5244 0.145 Uiso calc R 1 1
C C15 0.7796(3) 0.5561(7) 0.3940(2) 0.0972(17) Uani d . 1 1
H H15A 0.8082 0.6518 0.4239 0.146 Uiso calc R 1 1
H H15B 0.7451 0.6122 0.3536 0.146 Uiso calc R 1 1
H H15C 0.8228 0.4759 0.3744 0.146 Uiso calc R 1 1
C C11 0.5927(2) 0.1811(7) 0.6844(2) 0.1013(17) Uani d . 1 1
H H11A 0.5651 0.0610 0.6819 0.152 Uiso calc R 1 1
H H11B 0.5615 0.2653 0.6509 0.152 Uiso calc R 1 1
H H11C 0.5922 0.2283 0.7344 0.152 Uiso calc R 1 1
C C19 0.7175(3) 0.1042(8) 0.3628(3) 0.135(2) Uani d . 1 1
H H19A 0.6879 0.0001 0.3391 0.202 Uiso calc R 1 1
H H19B 0.7591 0.0599 0.4009 0.202 Uiso calc R 1 1
H H19C 0.7475 0.1734 0.3264 0.202 Uiso calc R 1 1

loop_
_atom_site_aniso_label
_atom_site_aniso_U_11
_atom_site_aniso_U_22
_atom_site_aniso_U_33
_atom_site_aniso_U_12
_atom_site_aniso_U_13
_atom_site_aniso_U_23
Si1 0.0648(7) 0.0482(7) 0.0504(6) -0.0054(6) -0.0060(5) 0.0073(6)
O3 0.0514(14) 0.0420(16) 0.0413(13) -0.0090(13) -0.0070(11) 0.0005(12)
O1 0.093(2) 0.083(3) 0.090(2) 0.018(2) 0.0228(18) -0.013(2)
O2 0.109(2) 0.051(2) 0.074(2) -0.0013(18) 0.0003(17) -0.0124(17)
C5 0.057(2) 0.054(3) 0.035(2) 0.001(2) 0.0004(18) 0.0003(19)
C10 0.049(2) 0.046(2) 0.041(2) -0.001(2) -0.0005(17) -0.0072(19)
C9 0.056(2) 0.044(2) 0.047(2) -0.011(2) -0.0034(19) 0.002(2)
C8 0.054(3) 0.081(3) 0.050(2) -0.020(2) 0.006(2) 0.012(2)
C6 0.057(3) 0.068(3) 0.053(2) 0.007(2) -0.004(2) -0.006(2)
C1 0.072(3) 0.061(3) 0.039(2) 0.006(3) 0.000(2) -0.004(2)
C7 0.048(3) 0.080(3) 0.064(3) -0.007(2) 0.004(2) -0.004(3)
C4 0.086(3) 0.040(3) 0.044(2) 0.002(3) -0.003(2) 0.006(2)
C2 0.054(3) 0.083(4) 0.049(2) -0.005(3) 0.002(2) 0.014(3)
C16 0.062(3) 0.060(3) 0.056(2) -0.002(2) -0.017(2) 0.001(2)
C3 0.070(3) 0.064(3) 0.066(3) -0.020(3) 0.005(2) 0.012(3)
C13 0.086(3) 0.067(3) 0.060(3) -0.004(3) -0.016(2) -0.021(2)
C17 0.110(4) 0.106(4) 0.082(3) -0.016(3) -0.048(3) 0.015(3)
C12 0.088(3) 0.099(4) 0.082(3) 0.040(3) 0.001(3) 0.008(3)
C18 0.125(4) 0.083(4) 0.097(4) -0.044(3) -0.032(3) 0.019(3)
C14 0.103(4) 0.077(4) 0.107(4) 0.027(3) -0.008(3) -0.012(3)
C15 0.104(3) 0.108(4) 0.077(3) -0.031(3) -0.013(3) 0.050(3)
C11 0.061(3) 0.145(5) 0.100(4) -0.007(3) 0.020(3) 0.019(4)
C19 0.129(5) 0.143(6) 0.128(4) 0.038(4) -0.026(4) -0.080(4)

loop_
_atom_type_symbol
_atom_type_description
_atom_type_scat_dispersion_real
_atom_type_scat_dispersion_imag
_atom_type_scat_source
C C 0.0033 0.0016 'International Tables Vol C Tables 4.2.6.8 and 6.1.1.4'
H H 0.0000 0.0000 'International Tables Vol C Tables 4.2.6.8 and 6.1.1.4'
O O 0.0106 0.0060 'International Tables Vol C Tables 4.2.6.8 and 6.1.1.4'
Si Si 0.0817 0.0704 'International Tables Vol C Tables 4.2.6.8 and 6.1.1.4'

loop_
_geom_angle_atom_site_label_1
_geom_angle_atom_site_label_2
_geom_angle_atom_site_label_3
_geom_angle
O3 Si1 C15 110.43(15)
O3 Si1 C14 109.46(17)
C15 Si1 C14 109.1(2)
O3 Si1 C16 104.54(16)
C15 Si1 C16 111.4(2)
C14 Si1 C16 111.9(2)
C9 O3 Si1 124.6(2)
C4 C5 C6 117.7(3)
C4 C5 C10 108.3(3)
C6 C5 C10 111.3(3)
C4 C5 H5 106.3
C6 C5 H5 106.3
C10 C5 H5 106.3
C1 C10 C13 108.8(3)
C1 C10 C9 107.5(3)
C13 C10 C9 109.1(3)
C1 C10 C5 111.0(3)
C13 C10 C5 110.6(3)
C9 C10 C5 109.8(3)
O3 C9 C8 108.8(3)
O3 C9 C10 110.4(3)
C8 C9 C10 111.7(3)
O3 C9 H9 108.6
C8 C9 H9 108.6
C10 C9 H9 108.6
C7 C8 C9 125.0(4)
C7 C8 H8 117.5
C9 C8 H8 117.5
C7 C6 C5 110.2(3)
C7 C6 C12 113.0(3)
C5 C6 C12 115.3(3)
C7 C6 H6 105.8
C5 C6 H6 105.8
C12 C6 H6 105.8
O1 C1 C2 119.9(4)
O1 C1 C10 119.7(4)
C2 C1 C10 120.3(4)
C8 C7 C6 124.2(4)
C8 C7 H7 117.9
C6 C7 H7 117.9
O2 C4 C3 121.4(4)
O2 C4 C5 124.0(4)
C3 C4 C5 114.6(4)
C3 C2 C1 119.1(4)
C3 C2 C11 124.1(5)
C1 C2 C11 116.7(5)
C19 C16 C17 108.9(4)
C19 C16 C18 108.9(4)
C17 C16 C18 107.8(3)
C19 C16 Si1 110.5(3)
C17 C16 Si1 111.0(3)
C18 C16 Si1 109.6(3)
C2 C3 C4 123.2(4)
C2 C3 H3 118.4
C4 C3 H3 118.4
C10 C13 H13A 109.5
C10 C13 H13B 109.5
H13A C13 H13B 109.5
C10 C13 H13C 109.5
H13A C13 H13C 109.5
H13B C13 H13C 109.5
C16 C17 H17A 109.5
C16 C17 H17B 109.5
H17A C17 H17B 109.5
C16 C17 H17C 109.5
H17A C17 H17C 109.5
H17B C17 H17C 109.5
C6 C12 H12A 109.5
C6 C12 H12B 109.5
H12A C12 H12B 109.5
C6 C12 H12C 109.5
H12A C12 H12C 109.5
H12B C12 H12C 109.5
C16 C18 H18A 109.5
C16 C18 H18B 109.5
H18A C18 H18B 109.5
C16 C18 H18C 109.5
H18A C18 H18C 109.5
H18B C18 H18C 109.5
Si1 C14 H14A 109.5
Si1 C14 H14B 109.5
H14A C14 H14B 109.5
Si1 C14 H14C 109.5
H14A C14 H14C 109.5
H14B C14 H14C 109.5
Si1 C15 H15A 109.5
Si1 C15 H15B 109.5
H15A C15 H15B 109.5
Si1 C15 H15C 109.5
H15A C15 H15C 109.5
H15B C15 H15C 109.5
C2 C11 H11A 109.5
C2 C11 H11B 109.5
H11A C11 H11B 109.5
C2 C11 H11C 109.5
H11A C11 H11C 109.5
H11B C11 H11C 109.5
C16 C19 H19A 109.5
C16 C19 H19B 109.5
H19A C19 H19B 109.5
C16 C19 H19C 109.5
H19A C19 H19C 109.5
H19B C19 H19C 109.5

loop_
_geom_bond_atom_site_label_1
_geom_bond_atom_site_label_2
_geom_bond_distance
Si1 O3 1.649(2)
Si1 C15 1.850(4)
Si1 C14 1.853(4)
Si1 C16 1.858(4)
O3 C9 1.430(3)
O1 C1 1.215(4)
O2 C4 1.215(4)
C5 C4 1.505(5)
C5 C6 1.511(4)
C5 C10 1.559(5)
C5 H5 0.9800
C10 C1 1.528(5)
C10 C13 1.533(4)
C10 C9 1.540(4)
C9 C8 1.487(4)
C9 H9 0.9800
C8 C7 1.307(5)
C8 H8 0.9300
C6 C7 1.500(5)
C6 C12 1.536(5)
C6 H6 0.9800
C1 C2 1.478(6)
C7 H7 0.9300
C4 C3 1.462(5)
C2 C3 1.315(5)
C2 C11 1.503(5)
C16 C19 1.510(5)
C16 C17 1.527(5)
C16 C18 1.531(5)
C3 H3 0.9300
C13 H13A 0.9600
C13 H13B 0.9600
C13 H13C 0.9600
C17 H17A 0.9600
C17 H17B 0.9600
C17 H17C 0.9600
C12 H12A 0.9600
C12 H12B 0.9600
C12 H12C 0.9600
C18 H18A 0.9600
C18 H18B 0.9600
C18 H18C 0.9600
C14 H14A 0.9600
C14 H14B 0.9600
C14 H14C 0.9600
C15 H15A 0.9600
C15 H15B 0.9600
C15 H15C 0.9600
C11 H11A 0.9600
C11 H11B 0.9600
C11 H11C 0.9600
C19 H19A 0.9600
C19 H19B 0.9600
C19 H19C 0.9600

loop_
_geom_hbond_atom_site_label_D
_geom_hbond_atom_site_label_H
_geom_hbond_atom_site_label_A
_geom_hbond_site_symmetry_A
_geom_hbond_distance_DH
_geom_hbond_distance_HA
_geom_hbond_distance_DA
_geom_hbond_angle_DHA
C9 H9 O2 1_565 0.98 2.55 3.524(5) 171

loop_
_geom_torsion_atom_site_label_1
_geom_torsion_atom_site_label_2
_geom_torsion_atom_site_label_3
_geom_torsion_atom_site_label_4
_geom_torsion
C15 Si1 O3 C9 43.4(3)
C14 Si1 O3 C9 -76.6(3)
C16 Si1 O3 C9 163.3(2)
C4 C5 C10 C1 48.9(4)
C6 C5 C10 C1 179.8(3)
C4 C5 C10 C13 169.7(3)
C6 C5 C10 C13 -59.4(4)
C4 C5 C10 C9 -69.8(4)
C6 C5 C10 C9 61.1(4)
Si1 O3 C9 C8 -98.3(3)
Si1 O3 C9 C10 138.8(2)
C1 C10 C9 O3 -41.2(4)
C13 C10 C9 O3 -159.0(3)
C5 C10 C9 O3 79.6(3)
C1 C10 C9 C8 -162.3(3)
C13 C10 C9 C8 79.8(4)
C5 C10 C9 C8 -41.5(4)
O3 C9 C8 C7 -109.2(4)
C10 C9 C8 C7 12.9(5)
C4 C5 C6 C7 78.1(4)
C10 C5 C6 C7 -47.7(4)
C4 C5 C6 C12 -51.2(4)
C10 C5 C6 C12 -177.0(3)
C13 C10 C1 O1 37.1(5)
C9 C10 C1 O1 -81.0(4)
C5 C10 C1 O1 159.0(3)
C13 C10 C1 C2 -144.0(3)
C9 C10 C1 C2 97.9(4)
C5 C10 C1 C2 -22.1(4)
C9 C8 C7 C6 -0.4(6)
C5 C6 C7 C8 18.3(5)
C12 C6 C7 C8 148.9(4)
C6 C5 C4 O2 -0.1(5)
C10 C5 C4 O2 127.1(4)
C6 C5 C4 C3 179.2(3)
C10 C5 C4 C3 -53.5(4)
O1 C1 C2 C3 174.0(4)
C10 C1 C2 C3 -4.9(5)
O1 C1 C2 C11 -2.5(5)
C10 C1 C2 C11 178.6(3)
O3 Si1 C16 C19 -62.5(3)
C15 Si1 C16 C19 56.7(4)
C14 Si1 C16 C19 179.1(3)
O3 Si1 C16 C17 176.5(3)
C15 Si1 C16 C17 -64.3(3)
C14 Si1 C16 C17 58.1(4)
O3 Si1 C16 C18 57.5(3)
C15 Si1 C16 C18 176.8(3)
C14 Si1 C16 C18 -60.9(3)
C1 C2 C3 C4 2.4(6)
C11 C2 C3 C4 178.7(3)
O2 C4 C3 C2 -151.9(4)
C5 C4 C3 C2 28.7(5)
